data_1554251
loop_
_publ_author_name
'Liu, Xuedan'
'Li, Aisen'
'Xu, Weiqing'
'Ma, Zhiyong'
'Jia, Xinru'

_publ_section_title
;
 An ESIPT-based fluorescent switch with AIEE, solvatochromism,
 mechanochromism and photochromism
;
_journal_issue 4
_journal_name_full 'Materials Chemistry Frontiers'
_journal_page_first 620
_journal_paper_doi 10.1039/C8QM00633D
_journal_volume 3
_journal_year 2019
_chemical_formula_sum 'C37 H36 N4 O4 S'
_chemical_formula_weight 632.76
_space_group_IT_number 14
_space_group_name_Hall '-P 2yn'
_space_group_name_H-M_alt 'P 1 21/n 1'
_symmetry_cell_setting monoclinic
_symmetry_space_group_name_H-M 'P 1 21/n 1'
_atom_sites_solution_hydrogens geom
_atom_sites_solution_primary direct
_atom_sites_solution_secondary difmap
_audit_creation_method SHELXL-97
_audit_update_record
;
2018-12-08 deposited with the CCDC.
2019-01-30 downloaded from the CCDC.
;
_cell_angle_alpha 90.00
_cell_angle_beta 111.70(3)
_cell_angle_gamma 90.00
_cell_formula_units_Z 4
_cell_length_a 11.695(2)
_cell_length_b 19.140(4)
_cell_length_c 15.289(3)
_cell_measurement_reflns_used 10942
_cell_measurement_temperature 153(2)
_cell_measurement_theta_max 27.4778
_cell_measurement_theta_min 1.0639
_cell_volume 3179.8(13)
_computing_structure_refinement 'SHELXL-97 (Sheldrick, 1997)'
_computing_structure_solution 'SHELXS-97 (Sheldrick, 1990)'
_diffrn_ambient_temperature 153(2)
_diffrn_measured_fraction_theta_full 0.986
_diffrn_measured_fraction_theta_max 0.986
_diffrn_measurement_device_type 'multiwire proportional'
_diffrn_measurement_method 'phi and omega scans'
_diffrn_radiation_monochromator graphite
_diffrn_radiation_source 'fine-focus sealed tube'
_diffrn_radiation_type MoK\a
_diffrn_radiation_wavelength 0.71073
_diffrn_reflns_av_R_equivalents 0.0435
_diffrn_reflns_av_sigmaI/netI 0.0442
_diffrn_reflns_limit_h_max 15
_diffrn_reflns_limit_h_min -15
_diffrn_reflns_limit_k_max 24
_diffrn_reflns_limit_k_min -24
_diffrn_reflns_limit_l_max 19
_diffrn_reflns_limit_l_min -18
_diffrn_reflns_number 21163
_diffrn_reflns_theta_full 27.55
_diffrn_reflns_theta_max 27.55
_diffrn_reflns_theta_min 1.89
_exptl_absorpt_coefficient_mu 0.149
_exptl_absorpt_correction_T_max 0.9707
_exptl_absorpt_correction_T_min 0.9664
_exptl_crystal_colour colorless
_exptl_crystal_density_diffrn 1.322
_exptl_crystal_density_method 'not measured'
_exptl_crystal_description block
_exptl_crystal_F_000 1336
_exptl_crystal_size_max 0.23
_exptl_crystal_size_mid 0.21
_exptl_crystal_size_min 0.20
_refine_diff_density_max 1.034
_refine_diff_density_min -0.624
_refine_diff_density_rms 0.082
_refine_ls_extinction_method none
_refine_ls_goodness_of_fit_ref 1.131
_refine_ls_hydrogen_treatment mixed
_refine_ls_matrix_type full
_refine_ls_number_parameters 422
_refine_ls_number_reflns 7232
_refine_ls_number_restraints 0
_refine_ls_restrained_S_all 1.131
_refine_ls_R_factor_all 0.0820
_refine_ls_R_factor_gt 0.0736
_refine_ls_shift/su_max 0.003
_refine_ls_shift/su_mean 0.000
_refine_ls_structure_factor_coef Fsqd
_refine_ls_weighting_details 'calc w=1/[\s^2^(Fo^2^)+(0.0740P)^2^+3.4558P] where P=(Fo^2^+2Fc^2^)/3'
_refine_ls_weighting_scheme calc
_refine_ls_wR_factor_gt 0.1812
_refine_ls_wR_factor_ref 0.1868
_reflns_number_gt 6590
_reflns_number_total 7232
_reflns_threshold_expression >2sigma(I)
_cod_data_source_file c8qm00633d2.cif
_cod_data_source_block bww18396
_cod_original_cell_volume 3179.8(11)
_cod_database_code 1554251

loop_
_symmetry_equiv_pos_as_xyz
'x, y, z'
'-x+1/2, y+1/2, -z+1/2'
'-x, -y, -z'
'x-1/2, -y-1/2, z-1/2'

loop_
_atom_site_label
_atom_site_type_symbol
_atom_site_fract_x
_atom_site_fract_y
_atom_site_fract_z
_atom_site_U_iso_or_equiv
_atom_site_adp_type
_atom_site_occupancy
_atom_site_symmetry_multiplicity
_atom_site_calc_flag
_atom_site_refinement_flags
_atom_site_disorder_assembly
_atom_site_disorder_group
S1 S 0.46030(6) 0.35487(3) 1.11851(4) 0.02823(17) Uani 1 1 d . . .
O1 O 0.49791(16) 0.43524(9) 0.70341(12) 0.0261(4) Uani 1 1 d . . .
O2 O 0.30118(18) 0.52713(10) 0.89357(13) 0.0312(4) Uani 1 1 d . . .
H2 H 0.2878 0.5194 0.9430 0.047 Uiso 1 1 calc R . .
O3 O 0.74272(18) 0.19917(10) 1.01601(13) 0.0361(5) Uani 1 1 d . . .
N1 N 0.7124(2) 0.37459(12) 0.50357(16) 0.0316(5) Uani 1 1 d . . .
N2 N 0.69128(18) 0.28794(10) 0.90530(14) 0.0223(4) Uani 1 1 d . . .
N3 N 0.7695(2) 0.34126(11) 0.95740(15) 0.0282(5) Uani 1 1 d . . .
N4 N 0.3134(2) 0.45930(11) 1.04703(15) 0.0268(4) Uani 1 1 d . . .
C1 C 0.7457(3) 0.50034(16) 0.4797(2) 0.0398(7) Uani 1 1 d . . .
H1A H 0.7087 0.5398 0.4380 0.060 Uiso 1 1 calc R . .
H1B H 0.8280 0.4912 0.4795 0.060 Uiso 1 1 calc R . .
H1C H 0.7519 0.5116 0.5438 0.060 Uiso 1 1 calc R . .
C2 C 0.6660(3) 0.43601(14) 0.44537(18) 0.0304(5) Uani 1 1 d . . .
H2A H 0.5822 0.4464 0.4434 0.036 Uiso 1 1 calc R . .
H2B H 0.6595 0.4255 0.3803 0.036 Uiso 1 1 calc R . .
C3 C 0.8059(3) 0.33505(16) 0.4831(2) 0.0354(6) Uani 1 1 d . . .
H3A H 0.8665 0.3168 0.5428 0.042 Uiso 1 1 calc R . .
H3B H 0.8499 0.3668 0.4552 0.042 Uiso 1 1 calc R . .
C4 C 0.7533(3) 0.27472(18) 0.4165(2) 0.0458(7) Uani 1 1 d . . .
H4A H 0.6875 0.2918 0.3597 0.069 Uiso 1 1 calc R . .
H4B H 0.7201 0.2397 0.4474 0.069 Uiso 1 1 calc R . .
H4C H 0.8185 0.2536 0.3993 0.069 Uiso 1 1 calc R . .
C5 C 0.6842(2) 0.36100(13) 0.58133(17) 0.0255(5) Uani 1 1 d . . .
C6 C 0.6061(2) 0.40460(13) 0.60784(17) 0.0251(5) Uani 1 1 d . . .
H6 H 0.5729 0.4455 0.5723 0.030 Uiso 1 1 calc R . .
C7 C 0.5770(2) 0.38832(12) 0.68554(17) 0.0224(5) Uani 1 1 d . . .
C8 C 0.6234(2) 0.32998(12) 0.74062(16) 0.0224(5) Uani 1 1 d . . .
C9 C 0.7009(2) 0.28680(13) 0.71357(18) 0.0271(5) Uani 1 1 d . . .
H9 H 0.7334 0.2460 0.7495 0.033 Uiso 1 1 calc R . .
C10 C 0.7318(2) 0.30109(13) 0.63720(18) 0.0276(5) Uani 1 1 d . . .
H10 H 0.7856 0.2706 0.6217 0.033 Uiso 1 1 calc R . .
C11 C 0.5849(2) 0.31010(12) 0.82079(16) 0.0213(5) Uani 1 1 d . . .
C12 C 0.5150(2) 0.36959(12) 0.84358(17) 0.0212(4) Uani 1 1 d . . .
C13 C 0.4723(2) 0.42628(12) 0.78304(16) 0.0226(5) Uani 1 1 d . . .
C14 C 0.4003(2) 0.47800(12) 0.80018(17) 0.0250(5) Uani 1 1 d . . .
H14 H 0.3710 0.5156 0.7570 0.030 Uiso 1 1 calc R . .
C15 C 0.3709(2) 0.47513(12) 0.87994(17) 0.0244(5) Uani 1 1 d . . .
C16 C 0.4156(2) 0.41938(12) 0.94421(17) 0.0232(5) Uani 1 1 d . . .
C17 C 0.4865(2) 0.36782(12) 0.92336(17) 0.0232(5) Uani 1 1 d . . .
H17 H 0.5162 0.3300 0.9660 0.028 Uiso 1 1 calc R . .
C18 C 0.3893(2) 0.41633(12) 1.02971(17) 0.0247(5) Uani 1 1 d . . .
C19 C 0.3796(2) 0.38994(13) 1.18299(18) 0.0277(5) Uani 1 1 d . . .
C20 C 0.3830(3) 0.36992(14) 1.27183(19) 0.0317(6) Uani 1 1 d . . .
H20 H 0.4350 0.3332 1.3060 0.038 Uiso 1 1 calc R . .
C21 C 0.3073(3) 0.40574(15) 1.3081(2) 0.0343(6) Uani 1 1 d . . .
H21 H 0.3063 0.3927 1.3678 0.041 Uiso 1 1 calc R . .
C22 C 0.2326(3) 0.46057(15) 1.2586(2) 0.0347(6) Uani 1 1 d . . .
H22 H 0.1813 0.4838 1.2851 0.042 Uiso 1 1 calc R . .
C23 C 0.2317(2) 0.48170(15) 1.17242(19) 0.0315(6) Uani 1 1 d . . .
H23 H 0.1820 0.5198 1.1399 0.038 Uiso 1 1 calc R . .
C24 C 0.3058(2) 0.44550(13) 1.13388(18) 0.0269(5) Uani 1 1 d . . .
C25 C 0.5093(2) 0.24286(12) 0.79990(16) 0.0221(5) Uani 1 1 d . . .
C26 C 0.4028(2) 0.22792(13) 0.72350(17) 0.0265(5) Uani 1 1 d . . .
H26 H 0.3658 0.2617 0.6758 0.032 Uiso 1 1 calc R . .
C27 C 0.3521(2) 0.16189(14) 0.71924(19) 0.0315(6) Uani 1 1 d . . .
H27 H 0.2788 0.1504 0.6678 0.038 Uiso 1 1 calc R . .
C28 C 0.4063(2) 0.11206(14) 0.7886(2) 0.0313(6) Uani 1 1 d . . .
H28 H 0.3699 0.0671 0.7836 0.038 Uiso 1 1 calc R . .
C29 C 0.5132(2) 0.12733(13) 0.86497(19) 0.0280(5) Uani 1 1 d . . .
H29 H 0.5507 0.0936 0.9125 0.034 Uiso 1 1 calc R . .
C30 C 0.5633(2) 0.19365(12) 0.86945(17) 0.0230(5) Uani 1 1 d . . .
C31 C 0.6759(2) 0.22418(13) 0.94094(17) 0.0250(5) Uani 1 1 d . . .
C32 C 0.9464(3) 0.26356(18) 0.9739(2) 0.0460(8) Uani 1 1 d . . .
H32A H 0.9597 0.2312 1.0265 0.069 Uiso 1 1 calc R . .
H32B H 1.0257 0.2757 0.9699 0.069 Uiso 1 1 calc R . .
H32C H 0.8938 0.2413 0.9151 0.069 Uiso 1 1 calc R . .
C33 C 0.8855(3) 0.32818(16) 0.9895(2) 0.0344(6) Uani 1 1 d . . .
C34 C 0.9688(3) 0.38476(19) 1.0472(2) 0.0479(8) Uani 1 1 d . . .
H34A H 1.0214 0.4018 1.0146 0.072 Uiso 1 1 calc R . .
H34B H 1.0202 0.3659 1.1089 0.072 Uiso 1 1 calc R . .
H34C H 0.9189 0.4234 1.0558 0.072 Uiso 1 1 calc R . .
O4 O 0.0131(5) 0.4474(2) 0.6559(4) 0.143(2) Uani 1 1 d . A 1
C35 C 0.1356(4) 0.3489(2) 0.6954(3) 0.0683(11) Uani 1 1 d . A 1
H35A H 0.1013 0.3022 0.6960 0.102 Uiso 1 1 calc R A 1
H35B H 0.2191 0.3512 0.7430 0.102 Uiso 1 1 calc R A 1
H35C H 0.1382 0.3581 0.6331 0.102 Uiso 1 1 calc R A 1
C36 C 0.0597(4) 0.4002(2) 0.7159(4) 0.0821(16) Uani 1 1 d . A 1
C37 C 0.0405(6) 0.3990(4) 0.8018(4) 0.1029(19) Uani 1 1 d . A 1
H37A H 0.0155 0.4455 0.8146 0.154 Uiso 1 1 calc R A 1
H37B H 0.1169 0.3854 0.8529 0.154 Uiso 1 1 calc R A 1
H37C H -0.0243 0.3651 0.7975 0.154 Uiso 1 1 calc R A 1

loop_
_atom_site_aniso_label
_atom_site_aniso_U_11
_atom_site_aniso_U_22
_atom_site_aniso_U_33
_atom_site_aniso_U_23
_atom_site_aniso_U_13
_atom_site_aniso_U_12
S1 0.0379(4) 0.0239(3) 0.0278(3) 0.0040(2) 0.0179(3) 0.0042(2)
O1 0.0349(9) 0.0232(8) 0.0252(9) 0.0055(7) 0.0171(7) 0.0088(7)
O2 0.0396(10) 0.0290(9) 0.0309(10) 0.0053(7) 0.0198(8) 0.0144(8)
O3 0.0386(10) 0.0357(10) 0.0259(9) 0.0090(8) 0.0023(8) 0.0003(8)
N1 0.0410(12) 0.0310(11) 0.0315(12) 0.0034(9) 0.0235(10) 0.0036(10)
N2 0.0231(9) 0.0206(9) 0.0203(9) -0.0006(7) 0.0049(8) -0.0005(8)
N3 0.0293(11) 0.0282(11) 0.0237(10) -0.0040(8) 0.0056(8) -0.0057(9)
N4 0.0312(11) 0.0269(10) 0.0250(10) -0.0013(8) 0.0134(9) 0.0023(8)
C1 0.0475(17) 0.0342(15) 0.0360(15) 0.0025(12) 0.0133(13) -0.0057(13)
C2 0.0388(14) 0.0319(13) 0.0228(12) 0.0014(10) 0.0141(11) -0.0032(11)
C3 0.0382(14) 0.0415(15) 0.0340(14) 0.0024(12) 0.0223(12) 0.0034(12)
C4 0.0521(18) 0.0470(18) 0.0435(17) -0.0083(14) 0.0237(15) 0.0073(15)
C5 0.0291(12) 0.0284(12) 0.0220(11) -0.0014(9) 0.0129(10) -0.0033(10)
C6 0.0318(12) 0.0210(11) 0.0250(12) 0.0020(9) 0.0136(10) 0.0012(9)
C7 0.0250(11) 0.0207(11) 0.0228(11) -0.0019(9) 0.0103(9) 0.0012(9)
C8 0.0242(11) 0.0219(11) 0.0223(11) 0.0009(9) 0.0100(9) -0.0007(9)
C9 0.0304(12) 0.0261(12) 0.0274(12) 0.0031(10) 0.0136(10) 0.0054(10)
C10 0.0304(12) 0.0273(12) 0.0294(13) 0.0001(10) 0.0160(10) 0.0037(10)
C11 0.0243(11) 0.0207(11) 0.0197(11) 0.0005(8) 0.0091(9) 0.0021(9)
C12 0.0239(11) 0.0172(10) 0.0235(11) -0.0001(9) 0.0100(9) 0.0012(8)
C13 0.0267(11) 0.0219(11) 0.0203(11) 0.0008(9) 0.0097(9) -0.0003(9)
C14 0.0302(12) 0.0215(11) 0.0245(12) 0.0042(9) 0.0116(10) 0.0057(9)
C15 0.0262(11) 0.0221(11) 0.0265(12) -0.0008(9) 0.0117(10) 0.0039(9)
C16 0.0267(11) 0.0208(11) 0.0238(11) 0.0004(9) 0.0113(9) 0.0004(9)
C17 0.0274(11) 0.0208(11) 0.0218(11) 0.0023(9) 0.0096(9) 0.0030(9)
C18 0.0296(12) 0.0220(11) 0.0249(12) -0.0024(9) 0.0130(10) -0.0010(9)
C19 0.0330(13) 0.0241(12) 0.0296(13) -0.0018(10) 0.0156(11) -0.0062(10)
C20 0.0422(15) 0.0283(13) 0.0282(13) -0.0006(10) 0.0169(11) -0.0064(11)
C21 0.0429(15) 0.0371(14) 0.0292(13) -0.0058(11) 0.0207(12) -0.0116(12)
C22 0.0373(14) 0.0390(15) 0.0356(14) -0.0104(12) 0.0228(12) -0.0065(12)
C23 0.0336(13) 0.0332(13) 0.0308(13) -0.0060(11) 0.0154(11) -0.0013(11)
C24 0.0313(12) 0.0272(12) 0.0248(12) -0.0026(10) 0.0133(10) -0.0038(10)
C25 0.0253(11) 0.0204(11) 0.0232(11) -0.0007(9) 0.0119(9) 0.0011(9)
C26 0.0281(12) 0.0278(12) 0.0230(12) -0.0005(9) 0.0087(10) 0.0007(10)
C27 0.0311(13) 0.0332(14) 0.0290(13) -0.0058(11) 0.0097(11) -0.0050(11)
C28 0.0346(13) 0.0248(12) 0.0380(15) -0.0053(11) 0.0174(12) -0.0057(10)
C29 0.0353(13) 0.0203(11) 0.0320(13) 0.0026(10) 0.0165(11) 0.0012(10)
C30 0.0257(11) 0.0206(11) 0.0241(11) 0.0010(9) 0.0110(9) 0.0017(9)
C31 0.0283(12) 0.0240(11) 0.0232(12) 0.0017(9) 0.0102(10) 0.0030(9)
C32 0.0319(15) 0.0524(19) 0.0515(19) -0.0034(15) 0.0129(14) 0.0049(13)
C33 0.0327(14) 0.0402(15) 0.0303(13) -0.0001(12) 0.0116(11) -0.0036(12)
C34 0.0381(16) 0.058(2) 0.0427(18) -0.0075(15) 0.0092(14) -0.0150(15)
O4 0.166(5) 0.077(3) 0.133(4) 0.007(3) -0.008(3) 0.014(3)
C35 0.058(2) 0.069(3) 0.074(3) -0.005(2) 0.020(2) 0.000(2)
C36 0.062(3) 0.053(2) 0.100(4) -0.008(2) -0.006(3) 0.000(2)
C37 0.093(4) 0.122(5) 0.096(4) -0.007(4) 0.038(3) 0.011(4)

loop_
_atom_type_symbol
_atom_type_description
_atom_type_scat_dispersion_real
_atom_type_scat_dispersion_imag
_atom_type_scat_source
C C 0.0033 0.0016 'International Tables Vol C Tables 4.2.6.8 and 6.1.1.4'
H H 0.0000 0.0000 'International Tables Vol C Tables 4.2.6.8 and 6.1.1.4'
N N 0.0061 0.0033 'International Tables Vol C Tables 4.2.6.8 and 6.1.1.4'
O O 0.0106 0.0060 'International Tables Vol C Tables 4.2.6.8 and 6.1.1.4'
S S 0.1246 0.1234 'International Tables Vol C Tables 4.2.6.8 and 6.1.1.4'

loop_
_geom_angle_atom_site_label_1
_geom_angle_atom_site_label_2
_geom_angle_atom_site_label_3
_geom_angle
C19 S1 C18 88.80(12)
C13 O1 C7 118.40(18)
C15 O2 H2 109.5
C5 N1 C2 122.0(2)
C5 N1 C3 121.9(2)
C2 N1 C3 115.4(2)
C31 N2 N3 125.0(2)
C31 N2 C11 114.05(19)
N3 N2 C11 116.48(19)
C33 N3 N2 116.7(2)
C18 N4 C24 111.2(2)
C2 C1 H1A 109.5
C2 C1 H1B 109.5
H1A C1 H1B 109.5
C2 C1 H1C 109.5
H1A C1 H1C 109.5
H1B C1 H1C 109.5
N1 C2 C1 113.7(2)
N1 C2 H2A 108.8
C1 C2 H2A 108.8
N1 C2 H2B 108.8
C1 C2 H2B 108.8
H2A C2 H2B 107.7
N1 C3 C4 113.1(2)
N1 C3 H3A 109.0
C4 C3 H3A 109.0
N1 C3 H3B 109.0
C4 C3 H3B 109.0
H3A C3 H3B 107.8
C3 C4 H4A 109.5
C3 C4 H4B 109.5
H4A C4 H4B 109.5
C3 C4 H4C 109.5
H4A C4 H4C 109.5
H4B C4 H4C 109.5
N1 C5 C6 121.9(2)
N1 C5 C10 120.7(2)
C6 C5 C10 117.4(2)
C7 C6 C5 120.4(2)
C7 C6 H6 119.8
C5 C6 H6 119.8
C8 C7 C6 122.6(2)
C8 C7 O1 122.9(2)
C6 C7 O1 114.6(2)
C7 C8 C9 116.6(2)
C7 C8 C11 122.2(2)
C9 C8 C11 120.9(2)
C10 C9 C8 122.6(2)
C10 C9 H9 118.7
C8 C9 H9 118.7
C9 C10 C5 120.4(2)
C9 C10 H10 119.8
C5 C10 H10 119.8
N2 C11 C8 112.02(19)
N2 C11 C12 111.34(18)
C8 C11 C12 110.32(19)
N2 C11 C25 100.10(18)
C8 C11 C25 111.58(19)
C12 C11 C25 111.15(19)
C17 C12 C13 117.6(2)
C17 C12 C11 120.8(2)
C13 C12 C11 121.6(2)
O1 C13 C14 115.3(2)
O1 C13 C12 123.1(2)
C14 C13 C12 121.6(2)
C15 C14 C13 120.3(2)
C15 C14 H14 119.9
C13 C14 H14 119.9
O2 C15 C14 117.8(2)
O2 C15 C16 122.6(2)
C14 C15 C16 119.6(2)
C17 C16 C15 118.2(2)
C17 C16 C18 121.2(2)
C15 C16 C18 120.6(2)
C12 C17 C16 122.8(2)
C12 C17 H17 118.6
C16 C17 H17 118.6
N4 C18 C16 122.9(2)
N4 C18 S1 115.30(18)
C16 C18 S1 121.77(18)
C20 C19 C24 121.3(2)
C20 C19 S1 128.4(2)
C24 C19 S1 110.26(18)
C21 C20 C19 117.4(3)
C21 C20 H20 121.3
C19 C20 H20 121.3
C20 C21 C22 121.3(3)
C20 C21 H21 119.4
C22 C21 H21 119.4
C23 C22 C21 121.5(2)
C23 C22 H22 119.2
C21 C22 H22 119.2
C22 C23 C24 118.1(3)
C22 C23 H23 120.9
C24 C23 H23 120.9
N4 C24 C23 125.3(2)
N4 C24 C19 114.4(2)
C23 C24 C19 120.3(2)
C30 C25 C26 121.3(2)
C30 C25 C11 110.3(2)
C26 C25 C11 128.4(2)
C25 C26 C27 117.6(2)
C25 C26 H26 121.2
C27 C26 H26 121.2
C26 C27 C28 121.5(2)
C26 C27 H27 119.3
C28 C27 H27 119.3
C29 C28 C27 120.7(2)
C29 C28 H28 119.7
C27 C28 H28 119.7
C30 C29 C28 117.7(2)
C30 C29 H29 121.1
C28 C29 H29 121.1
C25 C30 C29 121.3(2)
C25 C30 C31 109.0(2)
C29 C30 C31 129.7(2)
O3 C31 N2 126.0(2)
O3 C31 C30 128.5(2)
N2 C31 C30 105.5(2)
C33 C32 H32A 109.5
C33 C32 H32B 109.5
H32A C32 H32B 109.5
C33 C32 H32C 109.5
H32A C32 H32C 109.5
H32B C32 H32C 109.5
N3 C33 C32 126.9(3)
N3 C33 C34 116.6(3)
C32 C33 C34 116.5(3)
C33 C34 H34A 109.5
C33 C34 H34B 109.5
H34A C34 H34B 109.5
C33 C34 H34C 109.5
H34A C34 H34C 109.5
H34B C34 H34C 109.5
O4 C36 C37 121.0(6)
O4 C36 C35 117.9(6)
C37 C36 C35 121.1(5)

loop_
_geom_bond_atom_site_label_1
_geom_bond_atom_site_label_2
_geom_bond_distance
S1 C19 1.733(3)
S1 C18 1.756(3)
O1 C13 1.368(3)
O1 C7 1.387(3)
O2 C15 1.351(3)
O2 H2 0.8400
O3 C31 1.222(3)
N1 C5 1.371(3)
N1 C2 1.453(3)
N1 C3 1.455(3)
N2 C31 1.375(3)
N2 N3 1.405(3)
N2 C11 1.486(3)
N3 C33 1.285(4)
N4 C18 1.307(3)
N4 C24 1.388(3)
C1 C2 1.516(4)
C1 H1A 0.9800
C1 H1B 0.9800
C1 H1C 0.9800
C2 H2A 0.9900
C2 H2B 0.9900
C3 C4 1.512(4)
C3 H3A 0.9900
C3 H3B 0.9900
C4 H4A 0.9800
C4 H4B 0.9800
C4 H4C 0.9800
C5 C6 1.404(3)
C5 C10 1.415(3)
C6 C7 1.386(3)
C6 H6 0.9500
C7 C8 1.383(3)
C8 C9 1.397(3)
C8 C11 1.503(3)
C9 C10 1.372(3)
C9 H9 0.9500
C10 H10 0.9500
C11 C12 1.516(3)
C11 C25 1.527(3)
C12 C17 1.379(3)
C12 C13 1.393(3)
C13 C14 1.386(3)
C14 C15 1.385(3)
C14 H14 0.9500
C15 C16 1.413(3)
C16 C17 1.399(3)
C16 C18 1.451(3)
C17 H17 0.9500
C19 C20 1.398(4)
C19 C24 1.400(4)
C20 C21 1.387(4)
C20 H20 0.9500
C21 C22 1.396(4)
C21 H21 0.9500
C22 C23 1.375(4)
C22 H22 0.9500
C23 C24 1.399(3)
C23 H23 0.9500
C25 C30 1.386(3)
C25 C26 1.386(3)
C26 C27 1.387(4)
C26 H26 0.9500
C27 C28 1.392(4)
C27 H27 0.9500
C28 C29 1.390(4)
C28 H28 0.9500
C29 C30 1.389(3)
C29 H29 0.9500
C30 C31 1.485(3)
C32 C33 1.490(4)
C32 H32A 0.9800
C32 H32B 0.9800
C32 H32C 0.9800
C33 C34 1.505(4)
C34 H34A 0.9800
C34 H34B 0.9800
C34 H34C 0.9800
O4 C36 1.259(6)
C35 C36 1.435(6)
C35 H35A 0.9800
C35 H35B 0.9800
C35 H35C 0.9800
C36 C37 1.412(8)
C37 H37A 0.9800
C37 H37B 0.9800
C37 H37C 0.9800

loop_
_geom_torsion_atom_site_label_1
_geom_torsion_atom_site_label_2
_geom_torsion_atom_site_label_3
_geom_torsion_atom_site_label_4
_geom_torsion
C31 N2 N3 C33 65.2(3)
C11 N2 N3 C33 -140.1(2)
C5 N1 C2 C1 86.7(3)
C3 N1 C2 C1 -83.7(3)
C5 N1 C3 C4 94.7(3)
C2 N1 C3 C4 -94.9(3)
C2 N1 C5 C6 1.8(4)
C3 N1 C5 C6 171.6(2)
C2 N1 C5 C10 -179.4(2)
C3 N1 C5 C10 -9.6(4)
N1 C5 C6 C7 178.4(2)
C10 C5 C6 C7 -0.5(4)
C5 C6 C7 C8 0.7(4)
C5 C6 C7 O1 -179.3(2)
C13 O1 C7 C8 5.2(3)
C13 O1 C7 C6 -174.8(2)
C6 C7 C8 C9 -0.8(4)
O1 C7 C8 C9 179.2(2)
C6 C7 C8 C11 -175.8(2)
O1 C7 C8 C11 4.2(4)
C7 C8 C9 C10 0.8(4)
C11 C8 C9 C10 175.9(2)
C8 C9 C10 C5 -0.7(4)
N1 C5 C10 C9 -178.4(2)
C6 C5 C10 C9 0.5(4)
C31 N2 C11 C8 -127.7(2)
N3 N2 C11 C8 74.9(2)
C31 N2 C11 C12 108.2(2)
N3 N2 C11 C12 -49.2(3)
C31 N2 C11 C25 -9.3(2)
N3 N2 C11 C25 -166.79(19)
C7 C8 C11 N2 -137.0(2)
C9 C8 C11 N2 48.2(3)
C7 C8 C11 C12 -12.4(3)
C9 C8 C11 C12 172.8(2)
C7 C8 C11 C25 111.7(3)
C9 C8 C11 C25 -63.1(3)
N2 C11 C12 C17 -45.1(3)
C8 C11 C12 C17 -170.1(2)
C25 C11 C12 C17 65.6(3)
N2 C11 C12 C13 137.8(2)
C8 C11 C12 C13 12.8(3)
C25 C11 C12 C13 -111.5(2)
C7 O1 C13 C14 175.3(2)
C7 O1 C13 C12 -4.6(3)
C17 C12 C13 O1 177.7(2)
C11 C12 C13 O1 -5.1(4)
C17 C12 C13 C14 -2.2(4)
C11 C12 C13 C14 175.0(2)
O1 C13 C14 C15 -178.6(2)
C12 C13 C14 C15 1.3(4)
C13 C14 C15 O2 179.5(2)
C13 C14 C15 C16 0.5(4)
O2 C15 C16 C17 179.6(2)
C14 C15 C16 C17 -1.4(4)
O2 C15 C16 C18 -0.9(4)
C14 C15 C16 C18 178.1(2)
C13 C12 C17 C16 1.2(4)
C11 C12 C17 C16 -175.9(2)
C15 C16 C17 C12 0.5(4)
C18 C16 C17 C12 -178.9(2)
C24 N4 C18 C16 -179.4(2)
C24 N4 C18 S1 -0.5(3)
C17 C16 C18 N4 -172.8(2)
C15 C16 C18 N4 7.8(4)
C17 C16 C18 S1 8.4(3)
C15 C16 C18 S1 -171.12(19)
C19 S1 C18 N4 0.5(2)
C19 S1 C18 C16 179.5(2)
C18 S1 C19 C20 -179.5(3)
C18 S1 C19 C24 -0.43(19)
C24 C19 C20 C21 2.1(4)
S1 C19 C20 C21 -178.9(2)
C19 C20 C21 C22 -1.3(4)
C20 C21 C22 C23 -0.5(4)
C21 C22 C23 C24 1.5(4)
C18 N4 C24 C23 -179.3(2)
C18 N4 C24 C19 0.1(3)
C22 C23 C24 N4 178.6(2)
C22 C23 C24 C19 -0.7(4)
C20 C19 C24 N4 179.5(2)
S1 C19 C24 N4 0.3(3)
C20 C19 C24 C23 -1.1(4)
S1 C19 C24 C23 179.7(2)
N2 C11 C25 C30 4.8(2)
C8 C11 C25 C30 123.5(2)
C12 C11 C25 C30 -112.9(2)
N2 C11 C25 C26 -173.8(2)
C8 C11 C25 C26 -55.1(3)
C12 C11 C25 C26 68.5(3)
C30 C25 C26 C27 0.1(4)
C11 C25 C26 C27 178.5(2)
C25 C26 C27 C28 -0.4(4)
C26 C27 C28 C29 0.4(4)
C27 C28 C29 C30 0.1(4)
C26 C25 C30 C29 0.4(4)
C11 C25 C30 C29 -178.4(2)
C26 C25 C30 C31 179.4(2)
C11 C25 C30 C31 0.7(3)
C28 C29 C30 C25 -0.4(4)
C28 C29 C30 C31 -179.2(2)
N3 N2 C31 O3 -14.9(4)
C11 N2 C31 O3 -170.1(2)
N3 N2 C31 C30 165.3(2)
C11 N2 C31 C30 10.1(3)
C25 C30 C31 O3 173.8(3)
C29 C30 C31 O3 -7.3(4)
C25 C30 C31 N2 -6.4(3)
C29 C30 C31 N2 172.5(2)
N2 N3 C33 C32 2.8(4)
N2 N3 C33 C34 -178.6(2)
